data_1575919
loop_
_publ_author_name
'Sasikumar, Anagha'
'Novotn\'y, Jan'
'Chyba, Jan'
'Kobera, Libor'
'Marek, Radek'

_publ_section_title
;
 Supramolecular covalency of halogen bonds revealed by NMR contact shifts
 in paramagnetic cocrystals
;
_journal_issue 43
_journal_name_full 'Chemical Science'
_journal_page_first 20239
_journal_page_last 20244
_journal_paper_doi 10.1039/D5SC05769H
_journal_volume 16
_journal_year 2025
_chemical_formula_sum 'C16 H14 Br2 Cu F4 O4'
_chemical_formula_weight 569.63
_space_group_crystal_system monoclinic
_space_group_IT_number 12
_space_group_name_Hall '-I 2y'
_space_group_name_H-M_alt 'I 1 2/m 1'
_atom_sites_solution_hydrogens mixed
_audit_creation_method SHELXL-2019/3
_audit_update_record
;
2025-07-11 deposited with the CCDC.	2025-10-01 downloaded from the CCDC.
;
_cell_angle_alpha 90
_cell_angle_beta 93.9291(11)
_cell_angle_gamma 90
_cell_formula_units_Z 2
_cell_length_a 4.66104(5)
_cell_length_b 15.4164(2)
_cell_length_c 12.48705(16)
_cell_measurement_reflns_used 3408
_cell_measurement_temperature 120.00(10)
_cell_measurement_theta_max 76.9260
_cell_measurement_theta_min 4.5560
_cell_volume 895.166(19)
_computing_cell_refinement 'CrysAlisPro 1.171.43.143a (Rigaku OD, 2024)'
_computing_data_collection 'CrysAlisPro 1.171.43.143a (Rigaku OD, 2024)'
_computing_data_reduction 'CrysAlisPro 1.171.43.143a (Rigaku OD, 2024)'
_computing_structure_refinement 'SHELXL-2019/2 (Sheldrick, 2019)'
_diffrn_ambient_temperature 120.00(10)
_diffrn_detector_area_resol_mean 10.0000
_diffrn_measured_fraction_theta_full 0.998
_diffrn_measured_fraction_theta_max 0.988
_diffrn_measurement_device_type 'ROD, Synergy Custom system, HyPix'
_diffrn_measurement_method '\w scans'
_diffrn_radiation_type CuK\a
_diffrn_radiation_wavelength 1.54184
_diffrn_reflns_av_R_equivalents 0.0256
_diffrn_reflns_av_unetI/netI 0.0166
_diffrn_reflns_Laue_measured_fraction_full 0.998
_diffrn_reflns_Laue_measured_fraction_max 0.988
_diffrn_reflns_limit_h_max 3
_diffrn_reflns_limit_h_min -5
_diffrn_reflns_limit_k_max 19
_diffrn_reflns_limit_k_min -19
_diffrn_reflns_limit_l_max 15
_diffrn_reflns_limit_l_min -15
_diffrn_reflns_number 4004
_diffrn_reflns_point_group_measured_fraction_full 0.998
_diffrn_reflns_point_group_measured_fraction_max 0.988
_diffrn_reflns_theta_full 67.684
_diffrn_reflns_theta_max 77.178
_diffrn_reflns_theta_min 4.563
_diffrn_source 'Rotating-anode X-ray tube'
_exptl_absorpt_coefficient_mu 7.535
_exptl_absorpt_correction_T_max 1.00000
_exptl_absorpt_correction_T_min 0.42806
_exptl_absorpt_correction_type multi-scan
_exptl_absorpt_process_details
;
CrysAlisPro 1.171.43.143a (Rigaku Oxford Diffraction, 2024)
Empirical absorption correction using spherical harmonics,
implemented in SCALE3 ABSPACK scaling algorithm.
;
_exptl_crystal_density_diffrn 2.113
_exptl_crystal_description Needle
_exptl_crystal_F_000 554
_exptl_crystal_size_max 0.200
_exptl_crystal_size_mid 0.040
_exptl_crystal_size_min 0.020
_refine_diff_density_max 0.354
_refine_diff_density_min -0.423
_refine_diff_density_rms 0.079
_refine_ls_extinction_coef 0.00211(18)
_refine_ls_extinction_expression Fc^*^=kFc[1+0.001xFc^2^\l^3^/sin(2\q)]^-1/4^
_refine_ls_extinction_method 'SHELXL-2019/2 (Sheldrick 2019)'
_refine_ls_goodness_of_fit_ref 1.084
_refine_ls_hydrogen_treatment mixed
_refine_ls_matrix_type full
_refine_ls_number_parameters 86
_refine_ls_number_reflns 975
_refine_ls_number_restraints 0
_refine_ls_restrained_S_all 1.084
_refine_ls_R_factor_all 0.0217
_refine_ls_R_factor_gt 0.0215
_refine_ls_shift/su_max 0.000
_refine_ls_shift/su_mean 0.000
_refine_ls_structure_factor_coef Fsqd
_refine_ls_weighting_details 'w=1/[\s^2^(Fo^2^)+(0.0337P)^2^+1.2103P] where P=(Fo^2^+2Fc^2^)/3'
_refine_ls_weighting_scheme calc
_refine_ls_wR_factor_gt 0.0569
_refine_ls_wR_factor_ref 0.0570
_reflns_Friedel_coverage 0.000
_reflns_number_gt 966
_reflns_number_total 975
_reflns_threshold_expression 'I > 2\s(I)'
_cod_data_source_file d5sc05769h3.cif
_cod_data_source_block 1Br
_cod_depositor_comments 'Adding full bibliography for 1575919--1575921.cif.'
_cod_original_sg_symbol_H-M 'I 2/m'
_cod_database_code 1575919
_shelx_shelxl_version_number 2019/3
_shelx_space_group_comment
;
The symmetry employed for this shelxl refinement is uniquely defined
by the following loop, which should always be used as a source of
symmetry information in preference to the above space-group names.
They are only intended as comments.
;
_shelx_estimated_absorpt_t_min 0.314
_shelx_estimated_absorpt_t_max 0.864
_oxdiff_exptl_absorpt_empirical_full_min 0.663
_oxdiff_exptl_absorpt_empirical_full_max 1.942
_oxdiff_exptl_absorpt_empirical_details
;
Empirical correction (ABSPACK) includes:
- Absorption correction using spherical harmonics
- Frame scaling
;

loop_
_space_group_symop_operation_xyz
'x, y, z'
'-x, y, -z'
'x+1/2, y+1/2, z+1/2'
'-x+1/2, y+1/2, -z+1/2'
'-x, -y, -z'
'x, -y, z'
'-x+1/2, -y+1/2, -z+1/2'
'x+1/2, -y+1/2, z+1/2'

loop_
_atom_site_label
_atom_site_type_symbol
_atom_site_fract_x
_atom_site_fract_y
_atom_site_fract_z
_atom_site_U_iso_or_equiv
_atom_site_adp_type
_atom_site_occupancy
_atom_site_site_symmetry_order
_atom_site_calc_flag
_atom_site_refinement_flags_posn
_atom_site_refinement_flags_adp
_atom_site_refinement_flags_occupancy
_atom_site_disorder_assembly
_atom_site_disorder_group
Cu1_1 Cu 0.500000 0.500000 0.500000 0.01487(16) Uani 1 4 d S T P . .
O1_1 O 0.7097(3) 0.40895(8) 0.57546(10) 0.0179(3) Uani 1 1 d . . . . .
C1_1 C 0.9284(3) 0.41965(12) 0.64083(13) 0.0160(3) Uani 1 1 d . . . . .
C2_1 C 1.0462(5) 0.500000 0.6719(2) 0.0181(5) Uani 1 2 d S T P . .
H2_1 H 1.218232 0.500000 0.717351 0.020(8) Uiso 1 2 calc R . P . .
C3_1 C 1.0647(4) 0.33837(13) 0.68684(16) 0.0213(4) Uani 1 1 d . . . . .
H3A_1 H 1.074(13) 0.302(5) 0.631(5) 0.032 Uiso 0.5 1 d . U P . .
H3B_1 H 0.923(13) 0.306(4) 0.715(5) 0.032 Uiso 0.5 1 d . U P . .
H3C_1 H 1.253(14) 0.353(3) 0.735(5) 0.032 Uiso 0.5 1 d . U P . .
H3D_1 H 1.262(14) 0.339(4) 0.674(5) 0.032 Uiso 0.5 1 d . U P . .
H3E_1 H 1.024(13) 0.331(4) 0.759(5) 0.032 Uiso 0.5 1 d . U P . .
H3F_1 H 0.986(13) 0.291(4) 0.653(6) 0.032 Uiso 0.5 1 d . U P . .
Br1 Br 0.500000 0.21235(2) 0.500000 0.02482(14) Uani 1 2 d S T P . .
F1 F 0.1052(2) 0.08661(8) 0.37091(9) 0.0252(3) Uani 1 1 d . . . . .
C1 C 0.500000 0.09107(17) 0.500000 0.0178(5) Uani 1 2 d S T P . .
C2 C 0.3023(4) 0.04492(12) 0.43472(13) 0.0185(3) Uani 1 1 d . . . . .

loop_
_atom_site_aniso_label
_atom_site_aniso_U_11
_atom_site_aniso_U_22
_atom_site_aniso_U_33
_atom_site_aniso_U_23
_atom_site_aniso_U_13
_atom_site_aniso_U_12
Cu1_1 0.0145(3) 0.0115(3) 0.0178(3) 0.000 -0.00501(18) 0.000
O1_1 0.0172(6) 0.0151(6) 0.0206(6) 0.0005(4) -0.0044(4) -0.0005(4)
C1_1 0.0151(7) 0.0180(8) 0.0150(7) 0.0005(6) 0.0010(6) 0.0018(6)
C2_1 0.0169(11) 0.0186(12) 0.0180(11) 0.000 -0.0035(8) 0.000
C3_1 0.0229(10) 0.0169(8) 0.0232(10) 0.0008(7) -0.0041(7) 0.0032(7)
Br1 0.0344(2) 0.01577(18) 0.02505(19) 0.000 0.00742(11) 0.000
F1 0.0222(5) 0.0273(6) 0.0252(5) 0.0046(4) -0.0046(4) 0.0059(4)
C1 0.0204(11) 0.0168(11) 0.0166(10) 0.000 0.0041(9) 0.000
C2 0.0151(8) 0.0227(9) 0.0177(8) 0.0028(7) 0.0003(6) 0.0025(6)

loop_
_atom_type_symbol
_atom_type_description
_atom_type_scat_dispersion_real
_atom_type_scat_dispersion_imag
_atom_type_scat_source
C C 0.0181 0.0091 'International Tables Vol C Tables 4.2.6.8 and 6.1.1.4'
H H 0.0000 0.0000 'International Tables Vol C Tables 4.2.6.8 and 6.1.1.4'
O O 0.0492 0.0322 'International Tables Vol C Tables 4.2.6.8 and 6.1.1.4'
F F 0.0727 0.0534 'International Tables Vol C Tables 4.2.6.8 and 6.1.1.4'
Cu Cu -1.9646 0.5888 'International Tables Vol C Tables 4.2.6.8 and 6.1.1.4'
Br Br -0.6763 1.2805 'International Tables Vol C Tables 4.2.6.8 and 6.1.1.4'

loop_
_geom_angle_atom_site_label_1
_geom_angle_atom_site_label_2
_geom_angle_atom_site_label_3
_geom_angle
_geom_angle_site_symmetry_1
_geom_angle_site_symmetry_3
_geom_angle_publ_flag
O1_1 Cu1_1 O1_1 180.0 6_565 2_656 ?
O1_1 Cu1_1 O1_1 86.06(7) 6_565 5_666 ?
O1_1 Cu1_1 O1_1 93.94(7) 2_656 5_666 ?
O1_1 Cu1_1 O1_1 93.94(7) 6_565 . ?
O1_1 Cu1_1 O1_1 86.06(7) 2_656 . ?
O1_1 Cu1_1 O1_1 180.00(6) 5_666 . ?
C1_1 O1_1 Cu1_1 125.35(12) . . ?
O1_1 C1_1 C2_1 125.08(17) . . ?
O1_1 C1_1 C3_1 115.90(16) . . ?
C2_1 C1_1 C3_1 119.03(16) . . ?
C1_1 C2_1 C1_1 124.6(2) 6_565 . ?
C2 C1 C2 118.2(2) . 2_656 ?
C2 C1 Br1 120.92(12) . . ?
C2 C1 Br1 120.92(12) 2_656 . ?
F1 C2 C1 120.37(17) . . ?
F1 C2 C2 118.70(9) . 6 ?
C1 C2 C2 120.92(12) . 6 ?

loop_
_geom_bond_atom_site_label_1
_geom_bond_atom_site_label_2
_geom_bond_distance
_geom_bond_site_symmetry_2
_geom_bond_publ_flag
Cu1_1 O1_1 1.9202(12) 6_565 ?
Cu1_1 O1_1 1.9202(12) 2_656 ?
Cu1_1 O1_1 1.9202(12) 5_666 ?
Cu1_1 O1_1 1.9202(12) . ?
O1_1 C1_1 1.272(2) . ?
C1_1 C2_1 1.399(2) . ?
C1_1 C3_1 1.501(2) . ?
Br1 C1 1.870(3) . ?
F1 C2 1.338(2) . ?
C1 C2 1.385(2) . ?
C1 C2 1.385(2) 2_656 ?
C2 C2 1.385(4) 6 ?
